data_7035657
loop_
_publ_author_name
'Visinescu, Diana'
'Alexandru, Maria-Gabriela'
'Madalan, Augustin M.'
'Pichon, C\'eline'
'Duhayon, Carine'
'Sutter, Jean-Pascal'
'Andruh, Marius'

_publ_section_title
;
 Magneto-structural variety of new 3d-4f-4(5)d heterotrimetallic
 complexes.
;
_journal_issue 38
_journal_name_full 'Dalton transactions (Cambridge, England : 2003)'
_journal_page_first 16713
_journal_page_last 16727
_journal_paper_doi 10.1039/c5dt01738f
_journal_volume 44
_journal_year 2015
_chemical_absolute_configuration ad
_chemical_formula_sum 'C29 H35 Cu Dy N11 O10 W'
_chemical_formula_weight 1107.57
_chemical_name_systematic
;
 ?
;
_chemical_properties_physical Photo-sensitive
_space_group_crystal_system monoclinic
_space_group_IT_number 4
_space_group_name_Hall 'P 2yb'
_space_group_name_H-M_alt 'P 1 21 1'
_symmetry_space_group_name_Hall 'P 2yb'
_symmetry_space_group_name_H-M 'P 1 21 1'
_atom_sites_solution_hydrogens geom
_audit_creation_method SHELXL-2014
_audit_update_record
;
2015-06-15 deposited with the CCDC.
2015-07-06 downloaded from the CCDC.
;
_cell_angle_alpha 90
_cell_angle_beta 96.566(8)
_cell_angle_gamma 90
_cell_formula_units_Z 2
_cell_length_a 9.1370(9)
_cell_length_b 20.3334(14)
_cell_length_c 10.3859(10)
_cell_measurement_reflns_used 14729
_cell_measurement_temperature 293(2)
_cell_measurement_theta_max 27.34
_cell_measurement_theta_min 2.21
_cell_volume 1916.9(3)
_computing_cell_refinement X-Area
_computing_data_collection X-Area
_computing_data_reduction X-Area
_computing_molecular_graphics 'Diamond 3.2 (Branderburg, 2014)'
_computing_publication_material 'WinGX (Farrugia, 2013)'
_computing_structure_refinement 'SHELXL-2014 (Sheldrick, 2014)'
_computing_structure_solution 'SHELXS-2014 (Sheldrick, 2014)'
_diffrn_ambient_temperature 293(2)
_diffrn_measured_fraction_theta_full 0.998
_diffrn_measured_fraction_theta_max 0.999
_diffrn_measurement_device_type 'STOE IPDS II'
_diffrn_measurement_method 'omega scans'
_diffrn_radiation_type MoK\a
_diffrn_radiation_wavelength 0.71073
_diffrn_reflns_av_R_equivalents 0.1172
_diffrn_reflns_av_unetI/netI 0.2112
_diffrn_reflns_laue_measured_fraction_full 0.998
_diffrn_reflns_laue_measured_fraction_max 0.999
_diffrn_reflns_limit_h_max 11
_diffrn_reflns_limit_h_min -11
_diffrn_reflns_limit_k_max 26
_diffrn_reflns_limit_k_min -26
_diffrn_reflns_limit_l_max 13
_diffrn_reflns_limit_l_min -13
_diffrn_reflns_number 20397
_diffrn_reflns_point_group_measured_fraction_full 0.986
_diffrn_reflns_point_group_measured_fraction_max 0.982
_diffrn_reflns_theta_full 25.242
_diffrn_reflns_theta_max 27.338
_diffrn_reflns_theta_min 2.213
_diffrn_source 'fine-focus sealed tube'
_exptl_absorpt_coefficient_mu 5.538
_exptl_absorpt_correction_T_max 0.5157
_exptl_absorpt_correction_T_min 0.4452
_exptl_absorpt_correction_type multi-scan
_exptl_absorpt_process_details
;
[c.f. r.h. blessing, acta cryst. (1995), a51, 33-38]
;
_exptl_crystal_colour brown
_exptl_crystal_density_diffrn 1.919
_exptl_crystal_description prism
_exptl_crystal_F_000 1070
_exptl_crystal_preparation 'Magnetic properties'
_exptl_crystal_size_max 0.15
_exptl_crystal_size_mid 0.15
_exptl_crystal_size_min 0.1
_refine_diff_density_max 0.833
_refine_diff_density_min -1.205
_refine_diff_density_rms 0.144
_refine_ls_abs_structure_details
;
 Flack x determined using 1344 quotients [(I+)-(I-)]/[(I+)+(I-)]
 (Parsons, Flack and Wagner, Acta Cryst. B69 (2013) 249-259).
;
_refine_ls_abs_structure_Flack -0.039(18)
_refine_ls_extinction_coef 0.00073(15)
_refine_ls_extinction_expression Fc^*^=kFc[1+0.001xFc^2^\l^3^/sin(2\q)]^-1/4^
_refine_ls_extinction_method SHELXL
_refine_ls_goodness_of_fit_ref 0.695
_refine_ls_hydrogen_treatment constr
_refine_ls_matrix_type full
_refine_ls_number_parameters 480
_refine_ls_number_reflns 8525
_refine_ls_number_restraints 1
_refine_ls_restrained_S_all 0.695
_refine_ls_R_factor_all 0.1239
_refine_ls_R_factor_gt 0.0491
_refine_ls_shift/su_max 0.001
_refine_ls_shift/su_mean 0.000
_refine_ls_structure_factor_coef Fsqd
_refine_ls_weighting_details 'w=1/[\s^2^(Fo^2^)] where P=(Fo^2^+2Fc^2^)/3'
_refine_ls_weighting_scheme calc
_refine_ls_wR_factor_gt 0.0703
_refine_ls_wR_factor_ref 0.0909
_reflns_Friedel_coverage 0.913
_reflns_friedel_fraction_full 0.974
_reflns_friedel_fraction_max 0.965
_reflns_number_gt 4153
_reflns_number_total 8525
_reflns_threshold_expression 'I > 2\s(I)'
_cod_data_source_file c5dt01738f2.cif
_cod_data_source_block Compound_14
_cod_depositor_comments 'Adding full bibliography for 7035647--7035658.cif.'
_cod_database_code 7035657
_shelx_space_group_comment
;
The symmetry employed for this shelxl refinement is uniquely defined
by the following loop, which should always be used as a source of
symmetry information in preference to the above space-group names.
They are only intended as comments.
;
_shelxl_version_number 2014-3

loop_
_space_group_symop_operation_xyz
'x, y, z'
'-x, y+1/2, -z'

loop_
_atom_site_label
_atom_site_type_symbol
_atom_site_fract_x
_atom_site_fract_y
_atom_site_fract_z
_atom_site_U_iso_or_equiv
_atom_site_adp_type
_atom_site_occupancy
_atom_site_site_symmetry_order
_atom_site_calc_flag
_atom_site_refinement_flags_posn
_atom_site_refinement_flags_adp
C1 C 0.681(3) 0.3544(12) 0.821(2) 0.067(7) Uani 1 1 d . .
H1A H 0.6418 0.3860 0.7576 0.100 Uiso 1 1 calc R U
H1B H 0.7239 0.3769 0.8975 0.100 Uiso 1 1 calc R U
H1C H 0.7554 0.3286 0.7862 0.100 Uiso 1 1 calc R U
C2 C 0.610(3) 0.2640(12) 0.945(2) 0.052(7) Uani 1 1 d . .
C3 C 0.741(3) 0.2638(13) 1.029(3) 0.067(7) Uani 1 1 d . .
H3 H 0.8125 0.2960 1.0236 0.080 Uiso 1 1 calc R U
C4 C 0.762(4) 0.2142(18) 1.121(3) 0.088(11) Uani 1 1 d . .
H4 H 0.8512 0.2124 1.1745 0.106 Uiso 1 1 calc R U
C5 C 0.656(4) 0.1677(13) 1.136(2) 0.084(10) Uani 1 1 d . .
H5 H 0.6734 0.1356 1.1996 0.100 Uiso 1 1 calc R U
C6 C 0.523(4) 0.1685(14) 1.056(2) 0.071(8) Uani 1 1 d . .
C7 C 0.499(3) 0.2191(11) 0.959(2) 0.050(6) Uani 1 1 d . .
C8 C 0.411(4) 0.1207(12) 1.078(3) 0.071(9) Uani 1 1 d . .
H8 H 0.4352 0.0896 1.1429 0.085 Uiso 1 1 calc R U
C9 C 0.170(7) 0.069(2) 1.046(3) 0.14(2) Uani 1 1 d . .
H9 H 0.1840 0.0386 0.9754 0.173 Uiso 1 1 calc R U
C10 C 0.020(7) 0.085(2) 1.004(6) 0.19(3) Uani 1 1 d . .
H10A H -0.0270 0.1031 1.0760 0.222 Uiso 1 1 calc R U
H10B H -0.0338 0.0462 0.9727 0.222 Uiso 1 1 calc R U
C11 C -0.099(4) 0.1448(13) 0.834(3) 0.086(11) Uani 1 1 d . .
H11 H -0.1826 0.1234 0.8570 0.104 Uiso 1 1 calc R U
C12 C -0.120(3) 0.1886(14) 0.721(3) 0.074(8) Uani 1 1 d . .
C13 C -0.255(4) 0.1874(16) 0.635(3) 0.089(10) Uani 1 1 d . .
H13 H -0.3322 0.1613 0.6563 0.107 Uiso 1 1 calc R U
C14 C -0.274(4) 0.2240(16) 0.520(4) 0.089(11) Uani 1 1 d . .
H14 H -0.3605 0.2215 0.4628 0.107 Uiso 1 1 calc R U
C15 C -0.160(3) 0.2631(16) 0.495(3) 0.084(9) Uani 1 1 d . .
H15 H -0.1725 0.2880 0.4199 0.101 Uiso 1 1 calc R U
C16 C -0.033(3) 0.2691(13) 0.570(3) 0.053(7) Uani 1 1 d . .
C17 C -0.011(3) 0.2308(11) 0.688(2) 0.049(6) Uani 1 1 d . .
C18 C 0.089(3) 0.3311(15) 0.423(2) 0.083(8) Uani 1 1 d . .
H18A H 0.1781 0.3557 0.4181 0.124 Uiso 1 1 calc R U
H18B H 0.0845 0.2955 0.3619 0.124 Uiso 1 1 calc R U
H18C H 0.0056 0.3593 0.4028 0.124 Uiso 1 1 calc R U
C19 C 0.461(3) 0.4042(11) 0.499(2) 0.048(6) Uani 1 1 d . .
C20 C 0.743(3) 0.4404(10) 0.497(2) 0.050(6) Uani 1 1 d . .
C21 C 0.732(3) 0.4281(11) 0.249(3) 0.057(6) Uani 1 1 d . .
C22 C 0.351(4) 0.4865(13) 0.336(3) 0.072(9) Uani 1 1 d . .
C23 C 0.538(3) 0.5286(12) 0.512(2) 0.051(7) Uani 1 1 d . .
C24 C 0.487(3) 0.3662(11) 0.279(2) 0.064(8) Uani 1 1 d . .
C25 C 0.663(3) 0.5527(12) 0.314(2) 0.050(6) Uani 1 1 d . .
C26 C 0.492(2) 0.4782(10) 0.155(2) 0.053(6) Uani 1 1 d . .
C27 C 0.101(4) 0.5534(15) 0.615(4) 0.092(11) Uani 1 1 d . .
C28 C -0.008(5) 0.5837(15) 0.522(3) 0.109(12) Uani 1 1 d . .
H28A H -0.0044 0.5638 0.4384 0.163 Uiso 1 1 calc R U
H28B H 0.0117 0.6299 0.5164 0.163 Uiso 1 1 calc R U
H28C H -0.1043 0.5773 0.5485 0.163 Uiso 1 1 calc R U
Cu1 Cu 0.2021(4) 0.17388(15) 0.8816(3) 0.0603(10) Uani 1 1 d . .
Dy1 Dy 0.29818(12) 0.31834(5) 0.75442(9) 0.0426(3) Uani 1 1 d . .
N1 N 0.285(3) 0.1178(10) 1.0185(19) 0.076(7) Uani 1 1 d . .
N2 N 0.018(3) 0.1337(11) 0.901(2) 0.068(6) Uani 1 1 d . .
N3 N 0.403(3) 0.3736(10) 0.5750(19) 0.059(6) Uani 1 1 d . .
N4 N 0.843(2) 0.4257(10) 0.569(2) 0.058(5) Uani 1 1 d . .
N5 N 0.828(3) 0.4115(12) 0.192(2) 0.082(8) Uani 1 1 d . .
N6 N 0.212(4) 0.5012(14) 0.306(2) 0.097(10) Uani 1 1 d . .
N7 N 0.523(3) 0.5676(10) 0.594(2) 0.076(7) Uani 1 1 d . .
N8 N 0.442(2) 0.3170(11) 0.2309(16) 0.071(5) Uani 1 1 d . .
N9 N 0.716(3) 0.5998(11) 0.2857(18) 0.068(6) Uani 1 1 d . .
N10 N 0.460(3) 0.4867(10) 0.0437(19) 0.100(10) Uani 1 1 d . .
N11 N 0.179(4) 0.5299(15) 0.689(4) 0.144(15) Uani 1 1 d . .
O1 O 0.5681(17) 0.3132(8) 0.8525(15) 0.058(4) Uani 1 1 d . .
O2 O 0.3725(18) 0.2242(7) 0.8773(14) 0.049(4) Uani 1 1 d . .
O1W O 0.2638(18) 0.3342(8) 0.9764(12) 0.069(5) Uani 1 1 d . .
O3 O 0.1190(18) 0.2405(8) 0.7632(14) 0.049(4) Uani 1 1 d . .
O2W O 0.083(2) 0.3885(9) 0.7581(17) 0.070(6) Uani 1 1 d . .
O4 O 0.0885(19) 0.3051(7) 0.5520(14) 0.059(4) Uani 1 1 d . .
O3W O 0.3785(19) 0.4302(7) 0.8079(15) 0.057(4) Uani 1 1 d . .
O4W O 0.3760(17) 0.2355(7) 0.6162(14) 0.051(4) Uani 1 1 d . .
O5W O 0.337(2) 0.1988(8) 0.3576(15) 0.075(5) Uani 1 1 d . .
O6W O 0.086(2) 0.4235(11) 1.066(2) 0.103(7) Uani 1 1 d . .
W1 W 0.55660(10) 0.46034(4) 0.35468(8) 0.0419(3) Uani 1 1 d . .
C9A C 0.194(5) 0.027(2) 1.142(4) 0.164(17) Uani 1 1 d . .
H9A1 H 0.2980 0.0196 1.1621 0.246 Uiso 1 1 calc R U
H9A2 H 0.1548 0.0438 1.2175 0.246 Uiso 1 1 calc R U
H9A3 H 0.1465 -0.0143 1.1177 0.246 Uiso 1 1 calc R U

loop_
_atom_site_aniso_label
_atom_site_aniso_U_11
_atom_site_aniso_U_22
_atom_site_aniso_U_33
_atom_site_aniso_U_23
_atom_site_aniso_U_13
_atom_site_aniso_U_12
C1 0.044(16) 0.060(16) 0.095(19) 0.011(14) 0.003(14) -0.011(13)
C2 0.07(2) 0.045(14) 0.039(13) -0.016(11) 0.009(13) 0.013(14)
C3 0.061(19) 0.048(15) 0.09(2) 0.002(14) 0.005(17) 0.005(14)
C4 0.08(3) 0.09(3) 0.09(2) 0.02(2) 0.005(19) 0.04(2)
C5 0.15(3) 0.048(16) 0.043(14) 0.014(12) -0.022(17) 0.018(19)
C6 0.10(2) 0.070(19) 0.045(15) -0.003(13) 0.019(16) 0.033(19)
C7 0.064(17) 0.047(14) 0.044(14) -0.012(11) 0.024(14) 0.011(13)
C8 0.13(3) 0.029(13) 0.056(17) -0.002(12) 0.006(18) -0.010(17)
C9 0.27(6) 0.11(3) 0.049(19) 0.046(19) 0.00(3) -0.08(4)
C10 0.19(5) 0.15(5) 0.23(5) 0.15(4) 0.07(4) 0.06(4)
C11 0.12(3) 0.039(15) 0.11(3) -0.019(17) 0.06(2) -0.001(19)
C12 0.08(2) 0.064(18) 0.08(2) -0.030(16) 0.016(17) 0.007(16)
C13 0.08(2) 0.08(2) 0.11(3) -0.02(2) 0.03(2) -0.032(18)
C14 0.08(3) 0.08(2) 0.10(3) 0.01(2) 0.00(2) -0.01(2)
C15 0.05(2) 0.10(2) 0.10(2) 0.001(18) -0.011(17) -0.022(17)
C16 0.025(14) 0.064(16) 0.070(18) -0.015(13) 0.009(12) 0.000(12)
C17 0.041(15) 0.051(13) 0.061(15) -0.026(11) 0.026(12) -0.009(12)
C18 0.11(2) 0.09(2) 0.053(14) 0.002(15) 0.012(14) 0.000(19)
C19 0.054(17) 0.039(13) 0.049(14) -0.009(11) 0.003(12) -0.007(12)
C20 0.060(16) 0.036(13) 0.053(14) -0.012(10) 0.001(12) -0.008(11)
C21 0.049(16) 0.041(12) 0.076(18) 0.004(12) -0.009(14) -0.006(11)
C22 0.12(3) 0.051(16) 0.051(15) -0.025(12) 0.024(17) -0.036(17)
C23 0.07(2) 0.049(14) 0.035(12) -0.014(11) 0.023(13) -0.022(14)
C24 0.11(2) 0.028(11) 0.050(14) -0.014(10) -0.001(14) -0.021(13)
C25 0.067(18) 0.052(14) 0.032(12) 0.009(10) 0.005(12) -0.005(13)
C26 0.049(15) 0.051(15) 0.056(13) -0.003(10) -0.002(12) -0.012(11)
C27 0.11(3) 0.043(17) 0.13(3) 0.009(19) 0.02(2) -0.010(18)
C28 0.14(3) 0.07(2) 0.11(3) 0.04(2) 0.00(2) 0.03(2)
Cu1 0.089(3) 0.0413(17) 0.0528(19) 0.0080(15) 0.0161(18) -0.0098(17)
Dy1 0.0549(7) 0.0349(6) 0.0380(6) 0.0009(5) 0.0060(5) -0.0007(6)
N1 0.13(2) 0.050(13) 0.042(12) 0.004(10) 0.012(13) -0.044(15)
N2 0.080(18) 0.050(13) 0.080(17) 0.002(11) 0.035(14) -0.003(13)
N3 0.092(19) 0.049(13) 0.036(12) -0.002(9) 0.002(11) -0.008(12)
N4 0.053(14) 0.058(12) 0.065(14) 0.003(10) 0.013(11) 0.013(11)
N5 0.074(18) 0.094(19) 0.082(17) -0.018(13) 0.029(14) 0.023(15)
N6 0.14(3) 0.09(2) 0.058(15) -0.014(14) 0.007(18) -0.03(2)
N7 0.11(2) 0.050(13) 0.074(15) -0.019(11) 0.022(15) 0.007(13)
N8 0.104(16) 0.047(11) 0.062(11) -0.004(12) 0.016(10) -0.014(15)
N9 0.087(18) 0.061(13) 0.059(13) 0.020(11) 0.017(12) -0.018(13)
N10 0.20(3) 0.056(14) 0.034(11) 0.002(9) -0.020(15) -0.042(16)
N11 0.18(4) 0.07(2) 0.16(3) 0.03(2) -0.06(3) 0.01(2)
O1 0.063(10) 0.038(8) 0.072(10) 0.009(11) 0.004(8) -0.001(12)
O2 0.064(11) 0.037(9) 0.046(9) 0.013(7) 0.000(9) 0.007(8)
O1W 0.093(12) 0.074(13) 0.037(8) -0.014(8) -0.009(8) 0.001(10)
O3 0.054(11) 0.047(9) 0.045(9) -0.001(7) 0.004(8) 0.004(8)
O2W 0.077(14) 0.056(11) 0.075(13) -0.014(10) -0.003(10) 0.021(10)
O4 0.076(12) 0.043(10) 0.058(9) 0.004(7) 0.007(8) 0.006(9)
O3W 0.072(12) 0.038(8) 0.057(10) -0.009(7) -0.004(8) -0.003(8)
O4W 0.062(12) 0.041(9) 0.055(10) 0.003(7) 0.026(9) 0.010(8)
O5W 0.115(16) 0.053(10) 0.056(10) 0.002(8) 0.000(10) 0.006(10)
O6W 0.082(15) 0.105(16) 0.125(18) -0.043(13) 0.027(13) 0.013(12)
W1 0.0580(6) 0.0317(4) 0.0362(4) 0.0000(5) 0.0057(4) -0.0025(6)
C9A 0.19(5) 0.12(4) 0.18(4) 0.02(3) 0.00(4) -0.01(3)

loop_
_atom_type_symbol
_atom_type_description
_atom_type_scat_dispersion_real
_atom_type_scat_dispersion_imag
_atom_type_scat_source
C C 0.0033 0.0016 'International Tables Vol C Tables 4.2.6.8 and 6.1.1.4'
H H 0.0000 0.0000 'International Tables Vol C Tables 4.2.6.8 and 6.1.1.4'
Cu Cu 0.3201 1.2651 'International Tables Vol C Tables 4.2.6.8 and 6.1.1.4'
Dy Dy -0.1892 4.4098 'International Tables Vol C Tables 4.2.6.8 and 6.1.1.4'
N N 0.0061 0.0033 'International Tables Vol C Tables 4.2.6.8 and 6.1.1.4'
O O 0.0106 0.0060 'International Tables Vol C Tables 4.2.6.8 and 6.1.1.4'
W W -0.8490 6.8722 'International Tables Vol C Tables 4.2.6.8 and 6.1.1.4'

loop_
_geom_angle_atom_site_label_1
_geom_angle_atom_site_label_2
_geom_angle_atom_site_label_3
_geom_angle
_geom_angle_site_symmetry_1
_geom_angle_site_symmetry_3
O1 C1 H1A 109.5 . .
O1 C1 H1B 109.5 . .
H1A C1 H1B 109.5 . .
O1 C1 H1C 109.5 . .
H1A C1 H1C 109.5 . .
H1B C1 H1C 109.5 . .
C7 C2 C3 121(2) . .
C7 C2 O1 113(2) . .
C3 C2 O1 125(2) . .
C4 C3 C2 118(3) . .
C4 C3 H3 120.8 . .
C2 C3 H3 120.8 . .
C5 C4 C3 122(3) . .
C5 C4 H4 118.9 . .
C3 C4 H4 118.9 . .
C4 C5 C6 120(3) . .
C4 C5 H5 119.8 . .
C6 C5 H5 119.8 . .
C5 C6 C7 119(3) . .
C5 C6 C8 119(3) . .
C7 C6 C8 122(3) . .
O2 C7 C2 118(2) . .
O2 C7 C6 123(2) . .
C2 C7 C6 119(3) . .
N1 C8 C6 126(3) . .
N1 C8 H8 117.2 . .
C6 C8 H8 117.2 . .
C9A C9 C10 117(4) . .
C9A C9 N1 121(4) . .
C10 C9 N1 118(4) . .
C9A C9 H9 97.1 . .
C10 C9 H9 97.1 . .
N1 C9 H9 97.1 . .
C9 C10 N2 108(4) . .
C9 C10 H10A 110.1 . .
N2 C10 H10A 110.1 . .
C9 C10 H10B 110.1 . .
N2 C10 H10B 110.1 . .
H10A C10 H10B 108.4 . .
N2 C11 C12 126(3) . .
N2 C11 H11 116.9 . .
C12 C11 H11 116.9 . .
C17 C12 C13 116(3) . .
C17 C12 C11 123(3) . .
C13 C12 C11 121(3) . .
C14 C13 C12 122(3) . .
C14 C13 H13 118.8 . .
C12 C13 H13 118.8 . .
C15 C14 C13 116(3) . .
C15 C14 H14 121.8 . .
C13 C14 H14 121.8 . .
C16 C15 C14 126(3) . .
C16 C15 H15 117.1 . .
C14 C15 H15 117.1 . .
C15 C16 O4 130(3) . .
C15 C16 C17 118(3) . .
O4 C16 C17 112(2) . .
O3 C17 C12 123(2) . .
O3 C17 C16 116(2) . .
C12 C17 C16 121(2) . .
O4 C18 H18A 109.5 . .
O4 C18 H18B 109.5 . .
H18A C18 H18B 109.5 . .
O4 C18 H18C 109.5 . .
H18A C18 H18C 109.5 . .
H18B C18 H18C 109.5 . .
N3 C19 W1 178(2) . .
N4 C20 W1 175.4(19) . .
N5 C21 W1 179(2) . .
N6 C22 W1 172(2) . .
N7 C23 W1 177(2) . .
N8 C24 W1 175(2) . .
N9 C25 W1 177(2) . .
N10 C26 W1 178(2) . .
N11 C27 C28 177(5) . .
C27 C28 H28A 109.5 . .
C27 C28 H28B 109.5 . .
H28A C28 H28B 109.5 . .
C27 C28 H28C 109.5 . .
H28A C28 H28C 109.5 . .
H28B C28 H28C 109.5 . .
O2 Cu1 N2 171.0(8) . .
O2 Cu1 N1 94.9(9) . .
N2 Cu1 N1 86.8(11) . .
O2 Cu1 O3 82.4(7) . .
N2 Cu1 O3 94.6(9) . .
N1 Cu1 O3 171.4(8) . .
O2 Cu1 N9 89.9(8) . 2_646
N2 Cu1 N9 98.9(9) . 2_646
N1 Cu1 N9 91.9(8) . 2_646
O3 Cu1 N9 96.2(7) . 2_646
O2 Cu1 Dy1 42.2(4) . .
N2 Cu1 Dy1 133.4(8) . .
N1 Cu1 Dy1 135.4(7) . .
O3 Cu1 Dy1 40.5(5) . .
N9 Cu1 Dy1 98.1(6) 2_646 .
O3 Dy1 O2 65.1(6) . .
O3 Dy1 O4W 78.4(5) . .
O2 Dy1 O4W 70.3(5) . .
O3 Dy1 O1W 83.1(5) . .
O2 Dy1 O1W 69.4(6) . .
O4W Dy1 O1W 139.7(5) . .
O3 Dy1 O3W 146.8(5) . .
O2 Dy1 O3W 125.1(6) . .
O4W Dy1 O3W 134.2(5) . .
O1W Dy1 O3W 73.9(5) . .
O3 Dy1 O2W 79.7(6) . .
O2 Dy1 O2W 130.6(6) . .
O4W Dy1 O2W 136.4(6) . .
O1W Dy1 O2W 73.1(6) . .
O3W Dy1 O2W 70.9(6) . .
O3 Dy1 N3 133.6(6) . .
O2 Dy1 N3 131.8(7) . .
O4W Dy1 N3 72.3(6) . .
O1W Dy1 N3 140.9(6) . .
O3W Dy1 N3 67.2(6) . .
O2W Dy1 N3 97.5(7) . .
O3 Dy1 O1 128.1(5) . .
O2 Dy1 O1 63.0(5) . .
O4W Dy1 O1 82.5(5) . .
O1W Dy1 O1 81.3(5) . .
O3W Dy1 O1 72.3(5) . .
O2W Dy1 O1 139.6(6) . .
N3 Dy1 O1 83.0(6) . .
O3 Dy1 O4 60.9(5) . .
O2 Dy1 O4 118.5(5) . .
O4W Dy1 O4 72.1(5) . .
O1W Dy1 O4 127.5(5) . .
O3W Dy1 O4 116.2(5) . .
O2W Dy1 O4 64.3(5) . .
N3 Dy1 O4 76.1(6) . .
O1 Dy1 O4 150.9(5) . .
O3 Dy1 Cu1 33.2(4) . .
O2 Dy1 Cu1 32.2(4) . .
O4W Dy1 Cu1 74.3(4) . .
O1W Dy1 Cu1 70.8(4) . .
O3W Dy1 Cu1 143.9(4) . .
O2W Dy1 Cu1 104.9(5) . .
N3 Dy1 Cu1 146.5(5) . .
O1 Dy1 Cu1 95.2(4) . .
O4 Dy1 Cu1 91.4(3) . .
C8 N1 C9 125(3) . .
C8 N1 Cu1 127.4(19) . .
C9 N1 Cu1 108(2) . .
C11 N2 C10 119(4) . .
C11 N2 Cu1 126(2) . .
C10 N2 Cu1 116(3) . .
C19 N3 Dy1 173.3(17) . .
C25 N9 Cu1 150.4(19) . 2_656
C1 O1 C2 115.8(19) . .
C1 O1 Dy1 125.9(14) . .
C2 O1 Dy1 118.3(15) . .
C7 O2 Cu1 126.4(14) . .
C7 O2 Dy1 125.0(14) . .
Cu1 O2 Dy1 105.6(7) . .
C17 O3 Cu1 121.4(15) . .
C17 O3 Dy1 131.1(14) . .
Cu1 O3 Dy1 106.3(7) . .
C16 O4 C18 115(2) . .
C16 O4 Dy1 117.7(14) . .
C18 O4 Dy1 127.7(14) . .
C22 W1 C26 72.2(10) . .
C22 W1 C24 87.8(11) . .
C26 W1 C24 76.0(8) . .
C22 W1 C21 143.4(10) . .
C26 W1 C21 72.2(9) . .
C24 W1 C21 75.4(10) . .
C22 W1 C19 75.6(11) . .
C26 W1 C19 133.0(8) . .
C24 W1 C19 69.5(9) . .
C21 W1 C19 125.5(9) . .
C22 W1 C23 75.0(10) . .
C26 W1 C23 126.1(9) . .
C24 W1 C23 143.5(9) . .
C21 W1 C23 135.2(9) . .
C19 W1 C23 75.1(8) . .
C22 W1 C20 143.1(9) . .
C26 W1 C20 144.0(8) . .
C24 W1 C20 105.2(9) . .
C21 W1 C20 73.5(9) . .
C19 W1 C20 77.1(9) . .
C23 W1 C20 74.3(9) . .
C22 W1 C25 101.0(10) . .
C26 W1 C25 75.0(8) . .
C24 W1 C25 145.2(9) . .
C21 W1 C25 77.8(9) . .
C19 W1 C25 145.3(8) . .
C23 W1 C25 70.7(8) . .
C20 W1 C25 87.8(8) . .
C9 C9A H9A1 109.5 . .
C9 C9A H9A2 109.5 . .
H9A1 C9A H9A2 109.5 . .
C9 C9A H9A3 109.5 . .
H9A1 C9A H9A3 109.5 . .
H9A2 C9A H9A3 109.5 . .

loop_
_geom_bond_atom_site_label_1
_geom_bond_atom_site_label_2
_geom_bond_distance
_geom_bond_site_symmetry_2
C1 O1 1.40(2) .
C1 H1A 0.9600 .
C1 H1B 0.9600 .
C1 H1C 0.9600 .
C2 C7 1.39(4) .
C2 C3 1.40(4) .
C2 O1 1.41(3) .
C3 C4 1.39(4) .
C3 H3 0.9300 .
C4 C5 1.38(4) .
C4 H4 0.9300 .
C5 C6 1.39(4) .
C5 H5 0.9300 .
C6 C7 1.44(4) .
C6 C8 1.45(4) .
C7 O2 1.36(3) .
C8 N1 1.25(3) .
C8 H8 0.9300 .
C9 C9A 1.33(4) .
C9 C10 1.43(6) .
C9 N1 1.49(4) .
C9 H9 0.9800 .
C10 N2 1.45(4) .
C10 H10A 0.9700 .
C10 H10B 0.9700 .
C11 N2 1.23(4) .
C11 C12 1.47(4) .
C11 H11 0.9300 .
C12 C17 1.39(3) .
C12 C13 1.43(4) .
C13 C14 1.40(4) .
C13 H13 0.9300 .
C14 C15 1.36(4) .
C14 H14 0.9300 .
C15 C16 1.33(3) .
C15 H15 0.9300 .
C16 O4 1.36(3) .
C16 C17 1.44(3) .
C17 O3 1.36(3) .
C18 O4 1.44(2) .
C18 H18A 0.9600 .
C18 H18B 0.9600 .
C18 H18C 0.9600 .
C19 N3 1.18(2) .
C19 W1 2.15(2) .
C20 N4 1.15(3) .
C20 W1 2.17(3) .
C21 N5 1.17(3) .
C21 W1 2.14(3) .
C22 N6 1.31(4) .
C22 W1 1.94(4) .
C23 N7 1.18(3) .
C23 W1 2.16(2) .
C24 N8 1.17(3) .
C24 W1 2.14(2) .
C25 N9 1.13(3) .
C25 W1 2.18(2) .
C26 N10 1.17(3) .
C26 W1 2.12(2) .
C27 N11 1.09(4) .
C27 C28 1.45(5) .
C28 H28A 0.9600 .
C28 H28B 0.9600 .
C28 H28C 0.9600 .
Cu1 O2 1.868(16) .
Cu1 N2 1.90(2) .
Cu1 N1 1.91(2) .
Cu1 O3 1.925(16) .
Cu1 N9 2.478(19) 2_646
Cu1 Dy1 3.377(3) .
Dy1 O3 2.287(17) .
Dy1 O2 2.356(14) .
Dy1 O4W 2.374(14) .
Dy1 O1W 2.384(13) .
Dy1 O3W 2.434(15) .
Dy1 O2W 2.435(18) .
Dy1 N3 2.46(2) .
Dy1 O1 2.560(15) .
Dy1 O4 2.691(16) .
N9 Cu1 2.478(19) 2_656
C9A H9A1 0.9600 .
C9A H9A2 0.9600 .
C9A H9A3 0.9600 .
